data_7023540
loop_
_publ_author_name
'Vuong, Khuong Q.'
'Timerbulatova, Marina G.'
'Peterson, Matthew B.'
'Bhadbhade, Mohan'
'Messerle, Barbara A.'

_publ_section_title
;
 Cationic Rh and Ir complexes containing bidentate
 imidazolylidene-1,2,3-triazole donor ligands: synthesis and preliminary
 catalytic studies.
;
_journal_issue 39
_journal_name_full 'Dalton transactions (Cambridge, England : 2003)'
_journal_page_first 14298
_journal_page_last 14308
_journal_paper_doi 10.1039/c3dt51440d
_journal_volume 42
_journal_year 2013
_chemical_formula_moiety 'C22 H23 N6 O2, C24 H20 B'
_chemical_formula_sum 'C46 H43 B N6 O2'
_chemical_formula_weight 722.67
_chemical_name_systematic
;
?
;
_space_group_IT_number 14
_symmetry_cell_setting monoclinic
_symmetry_space_group_name_Hall '-P 2yn'
_symmetry_space_group_name_H-M 'P 1 21/n 1'
_atom_sites_solution_hydrogens geom
_atom_sites_solution_primary direct
_atom_sites_solution_secondary difmap
_audit_creation_method SHELXL-97
_cell_angle_alpha 90.00
_cell_angle_beta 105.532(6)
_cell_angle_gamma 90.00
_cell_formula_units_Z 4
_cell_length_a 20.119(3)
_cell_length_b 9.3929(13)
_cell_length_c 21.433(4)
_cell_measurement_reflns_used 834
_cell_measurement_temperature 150(2)
_cell_measurement_theta_max 17.722
_cell_measurement_theta_min 2.495
_cell_volume 3902.4(11)
_computing_cell_refinement '<i>APEX2 </i>(Bruker, 2007)'
_computing_data_collection '<i>APEX2 </i>(Bruker, 2007)'
_computing_data_reduction '<i>APEX2 </i>(Bruker, 2007)'
_computing_molecular_graphics '<i>SHELXTL-Plus</i> (Sheldrick, 2008)'
_computing_structure_refinement '<i>SHELXL-97</i> (Sheldrick, 2008)'
_computing_structure_solution '<i>SHELXS-97</i> (Sheldrick, 2008)'
_diffrn_ambient_temperature 150(2)
_diffrn_measured_fraction_theta_full 0.999
_diffrn_measured_fraction_theta_max 0.999
_diffrn_measurement_device_type 'Bruker kappa APEXII CCD Area Detector'
_diffrn_measurement_method '\f scans, and \w scans with \k offsets'
_diffrn_radiation_monochromator graphite
_diffrn_radiation_source 'fine-focus sealed tube'
_diffrn_radiation_type MoK\a
_diffrn_radiation_wavelength 0.71073
_diffrn_reflns_av_R_equivalents 0.2193
_diffrn_reflns_av_sigmaI/netI 0.2537
_diffrn_reflns_limit_h_max 23
_diffrn_reflns_limit_h_min -23
_diffrn_reflns_limit_k_max 11
_diffrn_reflns_limit_k_min -8
_diffrn_reflns_limit_l_max 25
_diffrn_reflns_limit_l_min -25
_diffrn_reflns_number 28144
_diffrn_reflns_theta_full 25.00
_diffrn_reflns_theta_max 25.00
_diffrn_reflns_theta_min 2.47
_exptl_absorpt_coefficient_mu 0.076
_exptl_absorpt_correction_T_max 0.9976
_exptl_absorpt_correction_T_min 0.9877
_exptl_absorpt_correction_type multi-scan
_exptl_absorpt_process_details '(SADABS; Sheldrick, 2003)'
_exptl_crystal_colour Yellow
_exptl_crystal_density_diffrn 1.230
_exptl_crystal_density_method 'not measured'
_exptl_crystal_description Plates
_exptl_crystal_F_000 1528
_exptl_crystal_size_max 0.16
_exptl_crystal_size_mid 0.08
_exptl_crystal_size_min 0.03
_refine_diff_density_max 0.236
_refine_diff_density_min -0.304
_refine_diff_density_rms 0.059
_refine_ls_extinction_coef 0.0051(5)
_refine_ls_extinction_expression Fc^*^=kFc[1+0.001xFc^2^\l^3^/sin(2\q)]^-1/4^
_refine_ls_extinction_method SHELXL
_refine_ls_goodness_of_fit_ref 0.948
_refine_ls_hydrogen_treatment constr
_refine_ls_matrix_type full
_refine_ls_number_parameters 500
_refine_ls_number_reflns 6864
_refine_ls_number_restraints 0
_refine_ls_restrained_S_all 0.948
_refine_ls_R_factor_all 0.2315
_refine_ls_R_factor_gt 0.0661
_refine_ls_shift/su_max 0.001
_refine_ls_shift/su_mean 0.000
_refine_ls_structure_factor_coef Fsqd
_refine_ls_weighting_details 'calc w=1/[\s^2^(Fo^2^)+(0.0292P)^2^+0.0000P] where P=(Fo^2^+2Fc^2^)/3'
_refine_ls_weighting_scheme calc
_refine_ls_wR_factor_gt 0.1043
_refine_ls_wR_factor_ref 0.1571
_reflns_number_gt 2578
_reflns_number_total 6864
_reflns_threshold_expression >2sigma(I)
_cod_data_source_file c3dt51440d.txt
_cod_data_source_block inp21byn
_cod_depositor_comments
;
The following automatic conversions were performed:

'_symmetry_cell_setting' value 'Monoclinic' changed to 'monoclinic'
according to /home/saulius/struct/CIF-dictionaries/cif_core.dic
dictionary named 'cif_core.dic' version 2.4.2 from
2011-04-26.

'_exptl_absorpt_correction_type' value 'Multi-scan'
changed to 'multi-scan' according to
/home/saulius/struct/CIF-dictionaries/cif_core.dic dictionary named
'cif_core.dic' version 2.4.2 from 2011-04-26.

Automatic conversion script
Id: cif_fix_values 1891 2012-01-12 08:04:46Z andrius 
;
_cod_original_sg_symbol_Hall '-P 2yn '
_cod_original_sg_symbol_H-M P2(1)/n
_cod_database_code 7023540

loop_
_symmetry_equiv_pos_as_xyz
'x, y, z'
'-x+1/2, y+1/2, -z+1/2'
'-x, -y, -z'
'x-1/2, -y-1/2, z-1/2'

loop_
_atom_site_label
_atom_site_type_symbol
_atom_site_fract_x
_atom_site_fract_y
_atom_site_fract_z
_atom_site_U_iso_or_equiv
_atom_site_adp_type
_atom_site_occupancy
_atom_site_symmetry_multiplicity
_atom_site_calc_flag
_atom_site_refinement_flags
N1 N 0.72131(19) 0.8020(4) 0.03959(19) 0.0285(10) Uani 1 1 d .
C2 C 0.7300(2) 0.8893(5) -0.0068(2) 0.0275(12) Uani 1 1 d .
H2 H 0.7328 0.9902 -0.0038 0.033 Uiso 1 1 calc R
N3 N 0.73398(18) 0.8128(4) -0.05747(18) 0.0273(10) Uani 1 1 d .
C4 C 0.7279(2) 0.6706(5) -0.0436(2) 0.0349(14) Uani 1 1 d .
H4 H 0.7292 0.5924 -0.0713 0.042 Uiso 1 1 calc R
C5 C 0.7199(2) 0.6638(5) 0.0164(2) 0.0345(14) Uani 1 1 d .
H5 H 0.7142 0.5796 0.0390 0.041 Uiso 1 1 calc R
C1A C 0.7415(2) 0.8725(5) -0.1184(2) 0.0307(13) Uani 1 1 d .
H1A1 H 0.7125 0.9588 -0.1290 0.037 Uiso 1 1 calc R
H1A2 H 0.7240 0.8023 -0.1535 0.037 Uiso 1 1 calc R
N1' N 0.9147(2) 0.9273(4) -0.13158(19) 0.0331(11) Uani 1 1 d .
N2' N 0.9054(2) 1.0438(4) -0.0976(2) 0.0453(13) Uani 1 1 d .
N3' N 0.8434(2) 1.0333(4) -0.0892(2) 0.0411(12) Uani 1 1 d .
C4' C 0.8137(2) 0.9106(5) -0.1173(2) 0.0283(12) Uani 1 1 d .
C5' C 0.8588(3) 0.8441(5) -0.1442(2) 0.0322(13) Uani 1 1 d .
H5' H 0.8521 0.7566 -0.1672 0.039 Uiso 1 1 calc R
C6 C 0.7110(3) 0.8451(4) 0.1008(2) 0.0295(13) Uani 1 1 d .
C7 C 0.6439(3) 0.8602(4) 0.1056(2) 0.0298(13) Uani 1 1 d .
C8 C 0.6355(3) 0.9124(5) 0.1638(2) 0.0349(13) Uani 1 1 d .
H8 H 0.5900 0.9261 0.1678 0.042 Uiso 1 1 calc R
C9 C 0.6906(3) 0.9452(5) 0.2162(3) 0.0416(14) Uani 1 1 d .
C10 C 0.7567(3) 0.9251(5) 0.2089(2) 0.0389(14) Uani 1 1 d .
H10 H 0.7952 0.9450 0.2446 0.047 Uiso 1 1 calc R
C11 C 0.7685(3) 0.8770(5) 0.1515(3) 0.0338(13) Uani 1 1 d .
C12 C 0.5823(2) 0.8257(5) 0.0509(2) 0.0427(15) Uani 1 1 d .
H12A H 0.5964 0.8161 0.0107 0.064 Uiso 1 1 calc R
H12C H 0.5483 0.9025 0.0460 0.064 Uiso 1 1 calc R
H12D H 0.5618 0.7362 0.0600 0.064 Uiso 1 1 calc R
C13 C 0.6782(3) 1.0028(5) 0.2778(2) 0.0621(18) Uani 1 1 d .
H13A H 0.6600 0.9269 0.2999 0.093 Uiso 1 1 calc R
H13C H 0.6448 1.0810 0.2674 0.093 Uiso 1 1 calc R
H13D H 0.7218 1.0379 0.3061 0.093 Uiso 1 1 calc R
C14 C 0.8407(3) 0.8657(5) 0.1442(3) 0.0540(16) Uani 1 1 d .
H14A H 0.8489 0.9432 0.1165 0.081 Uiso 1 1 calc R
H14C H 0.8463 0.7740 0.1244 0.081 Uiso 1 1 calc R
H14D H 0.8739 0.8726 0.1869 0.081 Uiso 1 1 calc R
C6' C 0.9803(2) 0.9038(5) -0.1457(2) 0.0384(14) Uani 1 1 d .
H6'1 H 1.0092 0.9902 -0.1348 0.046 Uiso 1 1 calc R
H6'2 H 0.9726 0.8847 -0.1926 0.046 Uiso 1 1 calc R
C7' C 1.0171(2) 0.7784(5) -0.1069(2) 0.0330(13) Uani 1 1 d .
C8' C 1.0285(2) 0.6538(5) -0.1356(2) 0.0375(14) Uani 1 1 d .
H8' H 1.0166 0.6473 -0.1815 0.045 Uiso 1 1 calc R
C9' C 1.0573(2) 0.5366(5) -0.0983(3) 0.0402(14) Uani 1 1 d .
H9' H 1.0644 0.4497 -0.1183 0.048 Uiso 1 1 calc R
C10' C 1.0750(2) 0.5489(5) -0.0328(3) 0.0352(13) Uani 1 1 d .
C11' C 1.0673(2) 0.6751(5) -0.0018(2) 0.0399(14) Uani 1 1 d .
H11' H 1.0819 0.6825 0.0441 0.048 Uiso 1 1 calc R
C12' C 1.0380(2) 0.7892(5) -0.0395(2) 0.0400(14) Uani 1 1 d .
H12' H 1.0319 0.8766 -0.0194 0.048 Uiso 1 1 calc R
N4' N 1.1043(2) 0.4244(5) 0.0080(3) 0.0486(13) Uani 1 1 d .
O1' O 1.1220(2) 0.4403(4) 0.0665(2) 0.0684(13) Uani 1 1 d .
O2' O 1.1086(2) 0.3122(4) -0.0208(2) 0.0650(13) Uani 1 1 d .
B1B B 0.3802(3) 0.7218(5) 0.1172(3) 0.0254(14) Uani 1 1 d .
C11B C 0.3361(2) 0.6340(4) 0.1578(2) 0.0251(12) Uani 1 1 d .
C12B C 0.2718(2) 0.6805(5) 0.1637(2) 0.0292(12) Uani 1 1 d .
H12B H 0.2545 0.7691 0.1448 0.035 Uiso 1 1 calc R
C13B C 0.2324(2) 0.6043(5) 0.1957(2) 0.0322(13) Uani 1 1 d .
H13B H 0.1882 0.6387 0.1963 0.039 Uiso 1 1 calc R
C14B C 0.2567(3) 0.4780(5) 0.2270(2) 0.0331(13) Uani 1 1 d .
H14B H 0.2301 0.4255 0.2496 0.040 Uiso 1 1 calc R
C15B C 0.3208(3) 0.4310(5) 0.2241(2) 0.0317(13) Uani 1 1 d .
H15B H 0.3389 0.3454 0.2457 0.038 Uiso 1 1 calc R
C16B C 0.3588(2) 0.5062(4) 0.1905(2) 0.0263(12) Uani 1 1 d .
H16B H 0.4026 0.4697 0.1893 0.032 Uiso 1 1 calc R
C21B C 0.3382(2) 0.7359(4) 0.0397(2) 0.0245(12) Uani 1 1 d .
C22B C 0.2669(2) 0.7177(4) 0.0144(2) 0.0297(12) Uani 1 1 d .
H22B H 0.2403 0.6915 0.0431 0.036 Uiso 1 1 calc R
C23B C 0.2331(2) 0.7363(4) -0.0510(2) 0.0342(13) Uani 1 1 d .
H23B H 0.1845 0.7240 -0.0656 0.041 Uiso 1 1 calc R
C24B C 0.2700(3) 0.7726(5) -0.0948(2) 0.0383(14) Uani 1 1 d .
H24B H 0.2473 0.7859 -0.1393 0.046 Uiso 1 1 calc R
C25B C 0.3404(3) 0.7889(4) -0.0722(2) 0.0346(13) Uani 1 1 d .
H25B H 0.3667 0.8129 -0.1015 0.041 Uiso 1 1 calc R
C26B C 0.3731(2) 0.7705(4) -0.0070(2) 0.0274(12) Uani 1 1 d .
H26B H 0.4218 0.7819 0.0069 0.033 Uiso 1 1 calc R
C31B C 0.4531(2) 0.6382(4) 0.1241(2) 0.0247(12) Uani 1 1 d .
C32B C 0.4620(2) 0.5307(4) 0.0819(2) 0.0259(12) Uani 1 1 d .
H32B H 0.4248 0.5089 0.0454 0.031 Uiso 1 1 calc R
C33B C 0.5231(2) 0.4545(4) 0.0912(2) 0.0326(13) Uani 1 1 d .
H33B H 0.5262 0.3811 0.0616 0.039 Uiso 1 1 calc R
C34B C 0.5789(3) 0.4836(5) 0.1425(2) 0.0354(14) Uani 1 1 d .
H34B H 0.6211 0.4338 0.1477 0.042 Uiso 1 1 calc R
C35B C 0.5724(2) 0.5875(5) 0.1867(2) 0.0350(13) Uani 1 1 d .
H35B H 0.6096 0.6069 0.2235 0.042 Uiso 1 1 calc R
C36B C 0.5109(2) 0.6626(4) 0.1764(2) 0.0282(12) Uani 1 1 d .
H36B H 0.5079 0.7347 0.2066 0.034 Uiso 1 1 calc R
C41B C 0.3999(2) 0.8822(4) 0.1484(2) 0.0254(12) Uani 1 1 d .
C42B C 0.4234(2) 0.9925(4) 0.1157(2) 0.0304(13) Uani 1 1 d .
H42B H 0.4236 0.9778 0.0719 0.036 Uiso 1 1 calc R
C43B C 0.4461(2) 1.1219(5) 0.1443(3) 0.0376(14) Uani 1 1 d .
H43B H 0.4614 1.1933 0.1200 0.045 Uiso 1 1 calc R
C44B C 0.4470(2) 1.1483(5) 0.2076(3) 0.0349(14) Uani 1 1 d .
H44B H 0.4634 1.2366 0.2274 0.042 Uiso 1 1 calc R
C45B C 0.4236(2) 1.0442(5) 0.2418(2) 0.0319(13) Uani 1 1 d .
H45B H 0.4231 1.0607 0.2854 0.038 Uiso 1 1 calc R
C46B C 0.4005(2) 0.9144(5) 0.2122(2) 0.0278(12) Uani 1 1 d .
H46B H 0.3845 0.8444 0.2367 0.033 Uiso 1 1 calc R

loop_
_atom_site_aniso_label
_atom_site_aniso_U_11
_atom_site_aniso_U_22
_atom_site_aniso_U_33
_atom_site_aniso_U_23
_atom_site_aniso_U_13
_atom_site_aniso_U_12
N1 0.034(3) 0.022(3) 0.030(3) -0.005(2) 0.010(2) -0.0038(19)
C2 0.030(3) 0.022(3) 0.031(3) -0.003(3) 0.010(2) -0.003(2)
N3 0.027(2) 0.025(3) 0.026(3) -0.003(2) 0.000(2) 0.0061(19)
C4 0.041(4) 0.023(3) 0.038(4) -0.005(3) 0.006(3) 0.004(2)
C5 0.048(4) 0.018(3) 0.031(3) -0.002(3) -0.002(3) -0.005(2)
C1A 0.035(3) 0.031(3) 0.023(3) -0.001(2) 0.004(3) 0.006(2)
N1' 0.031(3) 0.034(3) 0.034(3) 0.003(2) 0.009(2) 0.007(2)
N2' 0.040(3) 0.036(3) 0.060(3) -0.014(2) 0.015(3) 0.006(2)
N3' 0.036(3) 0.036(3) 0.049(3) -0.010(2) 0.007(2) 0.004(2)
C4' 0.027(3) 0.031(3) 0.026(3) -0.002(2) 0.005(2) 0.004(3)
C5' 0.039(3) 0.027(3) 0.033(3) -0.005(3) 0.013(3) 0.002(3)
C6 0.033(3) 0.024(3) 0.030(3) 0.003(2) 0.004(3) -0.002(2)
C7 0.035(3) 0.022(3) 0.032(3) 0.005(2) 0.009(3) -0.003(2)
C8 0.039(3) 0.032(3) 0.041(4) 0.005(3) 0.021(3) -0.004(3)
C9 0.060(4) 0.032(3) 0.032(4) -0.004(3) 0.012(3) -0.007(3)
C10 0.052(4) 0.032(3) 0.027(3) 0.000(3) 0.002(3) -0.005(3)
C11 0.031(3) 0.030(3) 0.040(4) 0.001(3) 0.007(3) 0.001(2)
C12 0.036(3) 0.049(4) 0.041(4) 0.008(3) 0.007(3) -0.006(3)
C13 0.097(5) 0.057(4) 0.037(4) -0.003(3) 0.025(4) -0.001(3)
C14 0.043(4) 0.063(4) 0.050(4) -0.009(3) 0.003(3) -0.010(3)
C6' 0.033(3) 0.045(3) 0.039(4) 0.005(3) 0.012(3) 0.003(3)
C7' 0.024(3) 0.043(4) 0.030(3) 0.000(3) 0.004(3) 0.001(3)
C8' 0.038(3) 0.042(4) 0.032(3) -0.001(3) 0.007(3) 0.002(3)
C9' 0.033(3) 0.036(3) 0.048(4) -0.008(3) 0.005(3) -0.001(3)
C10' 0.028(3) 0.034(3) 0.041(4) 0.004(3) 0.006(3) 0.002(2)
C11' 0.037(3) 0.050(4) 0.030(3) 0.000(3) 0.004(3) 0.006(3)
C12' 0.044(4) 0.035(3) 0.040(4) -0.007(3) 0.008(3) 0.008(3)
N4' 0.037(3) 0.043(3) 0.061(4) 0.010(3) 0.004(3) 0.010(3)
O1' 0.093(4) 0.057(3) 0.042(3) 0.009(2) -0.005(3) 0.016(2)
O2' 0.066(3) 0.042(3) 0.084(3) 0.000(2) 0.016(2) 0.019(2)
B1B 0.034(4) 0.016(3) 0.026(3) 0.002(3) 0.008(3) 0.003(3)
C11B 0.029(3) 0.014(3) 0.031(3) -0.004(2) 0.006(2) -0.001(2)
C12B 0.039(3) 0.020(3) 0.029(3) -0.002(2) 0.009(3) -0.004(2)
C13B 0.029(3) 0.033(3) 0.037(3) -0.005(3) 0.015(3) -0.004(3)
C14B 0.037(3) 0.036(3) 0.031(3) -0.006(3) 0.018(3) -0.018(3)
C15B 0.049(4) 0.022(3) 0.026(3) 0.001(2) 0.013(3) -0.009(3)
C16B 0.028(3) 0.029(3) 0.023(3) 0.001(2) 0.008(2) -0.001(2)
C21B 0.026(3) 0.015(3) 0.035(3) 0.000(2) 0.012(3) 0.005(2)
C22B 0.031(3) 0.026(3) 0.033(3) 0.003(2) 0.011(3) 0.001(2)
C23B 0.032(3) 0.026(3) 0.042(4) 0.006(3) 0.006(3) -0.004(2)
C24B 0.050(4) 0.031(3) 0.027(3) 0.004(2) -0.003(3) 0.000(3)
C25B 0.046(4) 0.026(3) 0.034(3) 0.001(2) 0.013(3) 0.007(3)
C26B 0.026(3) 0.024(3) 0.032(3) -0.003(2) 0.007(3) 0.003(2)
C31B 0.034(3) 0.018(3) 0.024(3) 0.005(2) 0.011(2) 0.002(2)
C32B 0.028(3) 0.021(3) 0.027(3) 0.001(2) 0.005(2) -0.001(2)
C33B 0.039(3) 0.019(3) 0.040(4) -0.001(2) 0.013(3) 0.005(2)
C34B 0.034(3) 0.032(3) 0.041(4) 0.001(3) 0.011(3) 0.014(3)
C35B 0.028(3) 0.036(3) 0.036(3) -0.001(3) 0.001(3) 0.004(3)
C36B 0.032(3) 0.024(3) 0.031(3) -0.004(2) 0.012(3) 0.001(2)
C41B 0.022(3) 0.025(3) 0.027(3) 0.003(2) 0.003(2) 0.002(2)
C42B 0.032(3) 0.024(3) 0.036(3) 0.003(3) 0.010(3) -0.001(2)
C43B 0.043(4) 0.019(3) 0.052(4) 0.006(3) 0.013(3) -0.007(2)
C44B 0.031(3) 0.021(3) 0.047(4) -0.010(3) 0.002(3) 0.000(2)
C45B 0.032(3) 0.033(3) 0.030(3) -0.007(3) 0.006(3) 0.007(2)
C46B 0.028(3) 0.021(3) 0.032(3) 0.001(2) 0.005(3) 0.002(2)

loop_
_atom_type_symbol
_atom_type_description
_atom_type_scat_dispersion_real
_atom_type_scat_dispersion_imag
_atom_type_scat_source
C C 0.0033 0.0016 'International Tables Vol C Tables 4.2.6.8 and 6.1.1.4'
H H 0.0000 0.0000 'International Tables Vol C Tables 4.2.6.8 and 6.1.1.4'
B B 0.0013 0.0007 'International Tables Vol C Tables 4.2.6.8 and 6.1.1.4'
N N 0.0061 0.0033 'International Tables Vol C Tables 4.2.6.8 and 6.1.1.4'
O O 0.0106 0.0060 'International Tables Vol C Tables 4.2.6.8 and 6.1.1.4'

loop_
_geom_angle_atom_site_label_1
_geom_angle_atom_site_label_2
_geom_angle_atom_site_label_3
_geom_angle
C2 N1 C5 107.6(4)
C2 N1 C6 125.8(4)
C5 N1 C6 126.5(4)
N3 C2 N1 109.0(4)
N3 C2 H2 125.5
N1 C2 H2 125.5
C2 N3 C4 108.6(4)
C2 N3 C1A 124.6(4)
C4 N3 C1A 126.7(4)
C5 C4 N3 107.1(4)
C5 C4 H4 126.5
N3 C4 H4 126.5
C4 C5 N1 107.6(4)
C4 C5 H5 126.2
N1 C5 H5 126.2
N3 C1A C4' 114.2(4)
N3 C1A H1A1 108.7
C4' C1A H1A1 108.7
N3 C1A H1A2 108.7
C4' C1A H1A2 108.7
H1A1 C1A H1A2 107.6
C5' N1' N2' 110.5(4)
C5' N1' C6' 129.3(4)
N2' N1' C6' 120.1(4)
N3' N2' N1' 106.7(4)
N2' N3' C4' 108.9(4)
C5' C4' N3' 108.3(4)
C5' C4' C1A 130.1(5)
N3' C4' C1A 121.4(4)
N1' C5' C4' 105.6(4)
N1' C5' H5' 127.2
C4' C5' H5' 127.2
C7 C6 C11 122.8(5)
C7 C6 N1 118.4(4)
C11 C6 N1 118.7(5)
C6 C7 C8 117.2(5)
C6 C7 C12 122.6(5)
C8 C7 C12 120.2(5)
C9 C8 C7 122.7(5)
C9 C8 H8 118.6
C7 C8 H8 118.6
C8 C9 C10 117.4(5)
C8 C9 C13 120.3(6)
C10 C9 C13 122.3(5)
C11 C10 C9 122.6(5)
C11 C10 H10 118.7
C9 C10 H10 118.7
C10 C11 C6 117.3(5)
C10 C11 C14 120.9(5)
C6 C11 C14 121.8(5)
C7 C12 H12A 109.5
C7 C12 H12C 109.5
H12A C12 H12C 109.5
C7 C12 H12D 109.5
H12A C12 H12D 109.5
H12C C12 H12D 109.5
C9 C13 H13A 109.5
C9 C13 H13C 109.5
H13A C13 H13C 109.5
C9 C13 H13D 109.5
H13A C13 H13D 109.5
H13C C13 H13D 109.5
C11 C14 H14A 109.5
C11 C14 H14C 109.5
H14A C14 H14C 109.5
C11 C14 H14D 109.5
H14A C14 H14D 109.5
H14C C14 H14D 109.5
N1' C6' C7' 110.0(4)
N1' C6' H6'1 109.7
C7' C6' H6'1 109.7
N1' C6' H6'2 109.7
C7' C6' H6'2 109.7
H6'1 C6' H6'2 108.2
C8' C7' C12' 119.1(5)
C8' C7' C6' 122.2(5)
C12' C7' C6' 118.7(5)
C7' C8' C9' 120.8(5)
C7' C8' H8' 119.6
C9' C8' H8' 119.6
C10' C9' C8' 118.7(5)
C10' C9' H9' 120.7
C8' C9' H9' 120.7
C9' C10' C11' 122.4(5)
C9' C10' N4' 119.6(5)
C11' C10' N4' 117.9(5)
C12' C11' C10' 117.9(5)
C12' C11' H11' 121.0
C10' C11' H11' 121.0
C11' C12' C7' 121.0(5)
C11' C12' H12' 119.5
C7' C12' H12' 119.5
O1' N4' O2' 125.4(5)
O1' N4' C10' 118.0(5)
O2' N4' C10' 116.5(5)
C11B B1B C31B 108.3(4)
C11B B1B C41B 110.7(4)
C31B B1B C41B 106.8(4)
C11B B1B C21B 111.9(4)
C31B B1B C21B 109.5(4)
C41B B1B C21B 109.6(3)
C12B C11B C16B 114.0(4)
C12B C11B B1B 122.7(4)
C16B C11B B1B 123.4(4)
C13B C12B C11B 123.4(4)
C13B C12B H12B 118.3
C11B C12B H12B 118.3
C12B C13B C14B 120.7(5)
C12B C13B H13B 119.6
C14B C13B H13B 119.6
C15B C14B C13B 117.7(4)
C15B C14B H14B 121.2
C13B C14B H14B 121.2
C16B C15B C14B 121.1(4)
C16B C15B H15B 119.5
C14B C15B H15B 119.5
C15B C16B C11B 123.1(5)
C15B C16B H16B 118.4
C11B C16B H16B 118.4
C22B C21B C26B 114.0(4)
C22B C21B B1B 125.0(4)
C26B C21B B1B 121.0(4)
C23B C22B C21B 123.1(5)
C23B C22B H22B 118.4
C21B C22B H22B 118.4
C24B C23B C22B 120.4(5)
C24B C23B H23B 119.8
C22B C23B H23B 119.8
C25B C24B C23B 118.5(5)
C25B C24B H24B 120.8
C23B C24B H24B 120.8
C24B C25B C26B 120.4(5)
C24B C25B H25B 119.8
C26B C25B H25B 119.8
C25B C26B C21B 123.6(4)
C25B C26B H26B 118.2
C21B C26B H26B 118.2
C32B C31B C36B 114.4(4)
C32B C31B B1B 123.7(4)
C36B C31B B1B 121.7(4)
C33B C32B C31B 122.7(4)
C33B C32B H32B 118.6
C31B C32B H32B 118.6
C34B C33B C32B 121.0(5)
C34B C33B H33B 119.5
C32B C33B H33B 119.5
C33B C34B C35B 118.6(5)
C33B C34B H34B 120.7
C35B C34B H34B 120.7
C36B C35B C34B 119.4(5)
C36B C35B H35B 120.3
C34B C35B H35B 120.3
C35B C36B C31B 123.8(4)
C35B C36B H36B 118.1
C31B C36B H36B 118.1
C46B C41B C42B 114.4(4)
C46B C41B B1B 122.1(4)
C42B C41B B1B 123.3(4)
C43B C42B C41B 123.0(5)
C43B C42B H42B 118.5
C41B C42B H42B 118.5
C44B C43B C42B 120.8(5)
C44B C43B H43B 119.6
C42B C43B H43B 119.6
C43B C44B C45B 118.7(4)
C43B C44B H44B 120.7
C45B C44B H44B 120.7
C44B C45B C46B 119.9(5)
C44B C45B H45B 120.1
C46B C45B H45B 120.1
C45B C46B C41B 123.3(4)
C45B C46B H46B 118.4
C41B C46B H46B 118.4

loop_
_geom_bond_atom_site_label_1
_geom_bond_atom_site_label_2
_geom_bond_distance
N1 C2 1.335(5)
N1 C5 1.387(5)
N1 C6 1.439(6)
C2 N3 1.323(5)
C2 H2 0.9500
N3 C4 1.381(5)
N3 C1A 1.467(5)
C4 C5 1.340(6)
C4 H4 0.9500
C5 H5 0.9500
C1A C4' 1.489(6)
C1A H1A1 0.9900
C1A H1A2 0.9900
N1' C5' 1.337(5)
N1' N2' 1.355(5)
N1' C6' 1.448(5)
N2' N3' 1.311(5)
N3' C4' 1.361(5)
C4' C5' 1.351(6)
C5' H5' 0.9500
C6 C7 1.388(6)
C6 C11 1.391(6)
C7 C8 1.394(6)
C7 C12 1.496(6)
C8 C9 1.385(6)
C8 H8 0.9500
C9 C10 1.392(7)
C9 C13 1.508(6)
C10 C11 1.390(6)
C10 H10 0.9500
C11 C14 1.506(6)
C12 H12A 0.9800
C12 H12C 0.9800
C12 H12D 0.9800
C13 H13A 0.9800
C13 H13C 0.9800
C13 H13D 0.9800
C14 H14A 0.9800
C14 H14C 0.9800
C14 H14D 0.9800
C6' C7' 1.516(6)
C6' H6'1 0.9900
C6' H6'2 0.9900
C7' C8' 1.370(6)
C7' C12' 1.395(6)
C8' C9' 1.392(6)
C8' H8' 0.9500
C9' C10' 1.359(6)
C9' H9' 0.9500
C10' C11' 1.387(6)
C10' N4' 1.485(6)
C11' C12' 1.377(6)
C11' H11' 0.9500
C12' H12' 0.9500
N4' O1' 1.216(5)
N4' O2' 1.236(5)
B1B C11B 1.623(7)
B1B C31B 1.636(6)
B1B C41B 1.653(6)
B1B C21B 1.655(7)
C11B C12B 1.403(6)
C11B C16B 1.404(5)
C12B C13B 1.379(6)
C12B H12B 0.9500
C13B C14B 1.385(6)
C13B H13B 0.9500
C14B C15B 1.380(6)
C14B H14B 0.9500
C15B C16B 1.379(6)
C15B H15B 0.9500
C16B H16B 0.9500
C21B C22B 1.402(6)
C21B C26B 1.407(6)
C22B C23B 1.395(6)
C22B H22B 0.9500
C23B C24B 1.385(6)
C23B H23B 0.9500
C24B C25B 1.377(6)
C24B H24B 0.9500
C25B C26B 1.387(6)
C25B H25B 0.9500
C26B H26B 0.9500
C31B C32B 1.398(6)
C31B C36B 1.401(6)
C32B C33B 1.389(6)
C32B H32B 0.9500
C33B C34B 1.372(6)
C33B H33B 0.9500
C34B C35B 1.390(6)
C34B H34B 0.9500
C35B C36B 1.389(6)
C35B H35B 0.9500
C36B H36B 0.9500
C41B C46B 1.399(6)
C41B C42B 1.401(6)
C42B C43B 1.383(6)
C42B H42B 0.9500
C43B C44B 1.375(6)
C43B H43B 0.9500
C44B C45B 1.378(6)
C44B H44B 0.9500
C45B C46B 1.394(6)
C45B H45B 0.9500
C46B H46B 0.9500
